data_4325414
loop_
_publ_author_name
'Lei Geng'
'Wen-Dan Cheng'
'Chen-Sheng Lin'
'Wei-Long Zhang'
'Hao Zhang'
'Zhang-Zhen He'

_publ_section_title
;
 Syntheses and Characterization of new Mid-Infrared Transparency
 Compounds: Centric Ba2BiGaS5 and Acentric Ba2BiInS5
;
_journal_name_full 'Inorganic Chemistry'
_journal_page_first 5679
_journal_page_last 5686
_journal_paper_doi 10.1021/ic2004358
_journal_volume 50
_journal_year 2011
_chemical_formula_sum 'Ba2 Bi In S5'
_chemical_formula_weight 758.78
_chemical_name_systematic
; 
 ? 
;
_space_group_IT_number 36
_symmetry_cell_setting orthorhombic
_symmetry_space_group_name_Hall 'C 2c -2'
_symmetry_space_group_name_H-M 'C m c 21'
_atom_sites_solution_hydrogens none
_atom_sites_solution_primary direct
_atom_sites_solution_secondary difmap
_audit_creation_method SHELXL-97
_cell_angle_alpha 90.00
_cell_angle_beta 90.00
_cell_angle_gamma 90.00
_cell_formula_units_Z 4
_cell_length_a 4.2535(17)
_cell_length_b 18.252(7)
_cell_length_c 12.685(5)
_cell_measurement_reflns_used 1559
_cell_measurement_temperature 293(2)
_cell_measurement_theta_max 27.4642
_cell_measurement_theta_min 3.2117
_cell_volume 984.8(7)
_computing_structure_refinement 'SHELXL-97 (Sheldrick, 1997)'
_computing_structure_solution 'SHELXS-97 (Sheldrick, 1990)'
_diffrn_ambient_temperature 293(2)
_diffrn_measured_fraction_theta_full 0.999
_diffrn_measured_fraction_theta_max 0.999
_diffrn_measurement_device_type Mercury70
_diffrn_measurement_method CCD_Profile_fitting
_diffrn_radiation_monochromator graphite
_diffrn_radiation_source 'fine-focus sealed tube'
_diffrn_radiation_type MoK\a
_diffrn_radiation_wavelength 0.71073
_diffrn_reflns_av_R_equivalents 0.0583
_diffrn_reflns_av_sigmaI/netI 0.0898
_diffrn_reflns_limit_h_max 5
_diffrn_reflns_limit_h_min -5
_diffrn_reflns_limit_k_max 23
_diffrn_reflns_limit_k_min -22
_diffrn_reflns_limit_l_max 16
_diffrn_reflns_limit_l_min -16
_diffrn_reflns_number 3780
_diffrn_reflns_theta_full 27.46
_diffrn_reflns_theta_max 27.46
_diffrn_reflns_theta_min 2.23
_exptl_absorpt_coefficient_mu 28.996
_exptl_absorpt_correction_T_max 0.0977
_exptl_absorpt_correction_T_min 0.0519
_exptl_absorpt_correction_type multi-scan
_exptl_crystal_colour black
_exptl_crystal_density_diffrn 5.118
_exptl_crystal_description slab-shaped
_exptl_crystal_F_000 1296
_exptl_crystal_size_max 0.25
_exptl_crystal_size_mid 0.20
_exptl_crystal_size_min 0.18
_refine_diff_density_max 2.517
_refine_diff_density_min -1.511
_refine_diff_density_rms 0.332
_refine_ls_abs_structure_details 'Flack H D (1983), Acta Cryst. A39, 876-881'
_refine_ls_abs_structure_Flack 0.042(10)
_refine_ls_extinction_coef 0.00102(7)
_refine_ls_extinction_expression Fc^*^=kFc[1+0.001xFc^2^\l^3^/sin(2\q)]^-1/4^
_refine_ls_extinction_method SHELXL
_refine_ls_goodness_of_fit_ref 1.019
_refine_ls_hydrogen_treatment none
_refine_ls_matrix_type full
_refine_ls_number_parameters 56
_refine_ls_number_reflns 1279
_refine_ls_number_restraints 1
_refine_ls_restrained_S_all 1.019
_refine_ls_R_factor_all 0.0380
_refine_ls_R_factor_gt 0.0361
_refine_ls_shift/su_max 0.001
_refine_ls_shift/su_mean 0.000
_refine_ls_structure_factor_coef Fsqd
_refine_ls_weighting_details 'calc w=1/[\s^2^(Fo^2^)+(0.0101P)^2^+0.0000P] where P=(Fo^2^+2Fc^2^)/3'
_refine_ls_weighting_scheme calc
_refine_ls_wR_factor_gt 0.0773
_refine_ls_wR_factor_ref 0.0778
_reflns_number_gt 1170
_reflns_number_total 1279
_reflns_threshold_expression >2sigma(I)
_cod_data_source_file ic2004358_si_002_2.cif
_cod_data_source_block b
_cod_database_code 4325414

loop_
_symmetry_equiv_pos_as_xyz
'x, y, z'
'-x, -y, z+1/2'
'x, -y, z+1/2'
'-x, y, z'
'x+1/2, y+1/2, z'
'-x+1/2, -y+1/2, z+1/2'
'x+1/2, -y+1/2, z+1/2'
'-x+1/2, y+1/2, z'

loop_
_atom_site_label
_atom_site_type_symbol
_atom_site_fract_x
_atom_site_fract_y
_atom_site_fract_z
_atom_site_U_iso_or_equiv
_atom_site_adp_type
_atom_site_occupancy
_atom_site_symmetry_multiplicity
_atom_site_calc_flag
_atom_site_refinement_flags
Ba1 Ba 0.0000 0.11174(7) 0.68606(10) 0.0117(3) Uani 1 2 d S
Ba2 Ba 0.0000 0.12944(7) 0.30930(11) 0.0127(3) Uani 1 2 d S
Bi1 Bi 0.0000 0.21783(5) 0.02198(6) 0.0165(3) Uani 1 2 d S
In1 In 0.0000 0.44496(9) 0.44863(13) 0.0160(4) Uani 1 2 d S
S1 S 0.0000 0.0430(4) 0.0509(5) 0.0335(18) Uani 1 2 d S
S2 S 0.0000 0.2843(3) 0.6648(5) 0.0145(13) Uani 1 2 d S
S3 S 0.0000 0.3156(3) 0.3670(4) 0.0164(13) Uani 1 2 d S
S4 S 0.0000 0.3585(3) 0.0000(4) 0.0115(11) Uani 1 2 d S
S5 S 0.0000 0.5039(3) 0.2753(5) 0.0133(11) Uani 1 2 d S

loop_
_atom_site_aniso_label
_atom_site_aniso_U_11
_atom_site_aniso_U_22
_atom_site_aniso_U_33
_atom_site_aniso_U_23
_atom_site_aniso_U_13
_atom_site_aniso_U_12
Ba1 0.0107(6) 0.0125(7) 0.0119(7) 0.0023(6) 0.000 0.000
Ba2 0.0109(6) 0.0140(7) 0.0133(7) 0.0006(6) 0.000 0.000
Bi1 0.0253(5) 0.0117(5) 0.0123(5) 0.0009(4) 0.000 0.000
In1 0.0144(8) 0.0129(9) 0.0206(10) 0.0073(7) 0.000 0.000
S1 0.065(5) 0.023(4) 0.013(3) 0.007(3) 0.000 0.000
S2 0.018(3) 0.014(3) 0.011(3) -0.004(2) 0.000 0.000
S3 0.024(3) 0.012(3) 0.012(3) 0.003(2) 0.000 0.000
S4 0.013(2) 0.010(3) 0.011(3) 0.000(2) 0.000 0.000
S5 0.015(2) 0.009(3) 0.016(3) -0.002(2) 0.000 0.000

loop_
_atom_type_symbol
_atom_type_description
_atom_type_scat_dispersion_real
_atom_type_scat_dispersion_imag
_atom_type_scat_source
S S 0.1246 0.1234 'International Tables Vol C Tables 4.2.6.8 and 6.1.1.4'
In In -0.7276 1.3100 'International Tables Vol C Tables 4.2.6.8 and 6.1.1.4'
Ba Ba -0.3244 2.2819 'International Tables Vol C Tables 4.2.6.8 and 6.1.1.4'
Bi Bi -4.1077 10.2566 'International Tables Vol C Tables 4.2.6.8 and 6.1.1.4'

loop_
_geom_angle_atom_site_label_1
_geom_angle_atom_site_label_2
_geom_angle_atom_site_label_3
_geom_angle
_geom_angle_site_symmetry_1
_geom_angle_site_symmetry_3
S2 Ba1 S5 133.35(9) . 6_455
S2 Ba1 S5 133.35(9) . 6
S5 Ba1 S5 83.22(14) 6_455 6
S2 Ba1 S4 76.67(12) . 6_455
S5 Ba1 S4 86.10(12) 6_455 6_455
S5 Ba1 S4 143.92(14) 6 6_455
S2 Ba1 S4 76.67(12) . 6
S5 Ba1 S4 143.92(14) 6_455 6
S5 Ba1 S4 86.10(12) 6 6
S4 Ba1 S4 82.57(14) 6_455 6
S2 Ba1 S1 143.85(18) . 2
S5 Ba1 S1 67.69(14) 6_455 2
S5 Ba1 S1 67.69(14) 6 2
S4 Ba1 S1 76.36(13) 6_455 2
S4 Ba1 S1 76.36(13) 6 2
S2 Ba1 S3 70.65(12) . 6
S5 Ba1 S3 115.71(14) 6_455 6
S5 Ba1 S3 66.60(13) 6 6
S4 Ba1 S3 147.30(14) 6_455 6
S4 Ba1 S3 90.91(11) 6 6
S1 Ba1 S3 133.17(11) 2 6
S2 Ba1 S3 70.65(12) . 6_455
S5 Ba1 S3 66.60(13) 6_455 6_455
S5 Ba1 S3 115.71(14) 6 6_455
S4 Ba1 S3 90.91(11) 6_455 6_455
S4 Ba1 S3 147.30(14) 6 6_455
S1 Ba1 S3 133.17(11) 2 6_455
S3 Ba1 S3 77.47(12) 6 6_455
S2 Ba1 In1 108.78(10) . 6
S5 Ba1 In1 83.72(9) 6_455 6
S5 Ba1 In1 36.78(11) 6 6
S4 Ba1 In1 169.51(8) 6_455 6
S4 Ba1 In1 107.24(7) 6 6
S1 Ba1 In1 101.92(11) 2 6
S3 Ba1 In1 38.96(10) 6 6
S3 Ba1 In1 82.75(9) 6_455 6
S2 Ba1 In1 108.78(10) . 6_455
S5 Ba1 In1 36.78(11) 6_455 6_455
S5 Ba1 In1 83.72(9) 6 6_455
S4 Ba1 In1 107.24(7) 6_455 6_455
S4 Ba1 In1 169.51(8) 6 6_455
S1 Ba1 In1 101.92(11) 2 6_455
S3 Ba1 In1 82.75(9) 6 6_455
S3 Ba1 In1 38.96(10) 6_455 6_455
In1 Ba1 In1 62.75(4) 6 6_455
S2 Ba1 Ba1 90.0 . 1_455
S5 Ba1 Ba1 48.39(7) 6_455 1_455
S5 Ba1 Ba1 131.61(7) 6 1_455
S4 Ba1 Ba1 48.72(7) 6_455 1_455
S4 Ba1 Ba1 131.28(7) 6 1_455
S1 Ba1 Ba1 90.0 2 1_455
S3 Ba1 Ba1 128.73(6) 6 1_455
S3 Ba1 Ba1 51.27(6) 6_455 1_455
In1 Ba1 Ba1 121.37(2) 6 1_455
In1 Ba1 Ba1 58.63(2) 6_455 1_455
S2 Ba1 Ba1 90.0 . 1_655
S5 Ba1 Ba1 131.61(7) 6_455 1_655
S5 Ba1 Ba1 48.39(7) 6 1_655
S4 Ba1 Ba1 131.28(7) 6_455 1_655
S4 Ba1 Ba1 48.72(7) 6 1_655
S1 Ba1 Ba1 90.0 2 1_655
S3 Ba1 Ba1 51.27(6) 6 1_655
S3 Ba1 Ba1 128.73(6) 6_455 1_655
In1 Ba1 Ba1 58.63(2) 6 1_655
In1 Ba1 Ba1 121.37(2) 6_455 1_655
Ba1 Ba1 Ba1 180.00(10) 1_455 1_655
S5 Ba2 S5 84.72(14) 5_445 5_545
S5 Ba2 S2 80.36(12) 5_445 6_454
S5 Ba2 S2 136.29(15) 5_545 6_454
S5 Ba2 S2 136.29(15) 5_445 6_554
S5 Ba2 S2 80.36(12) 5_545 6_554
S2 Ba2 S2 82.70(14) 6_454 6_554
S5 Ba2 S4 126.58(14) 5_445 6
S5 Ba2 S4 73.03(13) 5_545 6
S2 Ba2 S4 145.91(14) 6_454 6
S2 Ba2 S4 87.58(12) 6_554 6
S5 Ba2 S4 73.03(13) 5_445 6_455
S5 Ba2 S4 126.58(14) 5_545 6_455
S2 Ba2 S4 87.58(12) 6_454 6_455
S2 Ba2 S4 145.91(14) 6_554 6_455
S4 Ba2 S4 82.41(14) 6 6_455
S5 Ba2 S3 137.62(7) 5_445 .
S5 Ba2 S3 137.62(7) 5_545 .
S2 Ba2 S3 69.00(12) 6_454 .
S2 Ba2 S3 69.00(12) 6_554 .
S4 Ba2 S3 77.01(12) 6 .
S4 Ba2 S3 77.01(12) 6_455 .
S5 Ba2 S1 64.03(13) 5_445 .
S5 Ba2 S1 64.03(13) 5_545 .
S2 Ba2 S1 72.50(14) 6_454 .
S2 Ba2 S1 72.50(14) 6_554 .
S4 Ba2 S1 134.82(9) 6 .
S4 Ba2 S1 134.82(9) 6_455 .
S3 Ba2 S1 127.86(14) . .
S5 Ba2 Bi1 99.73(11) 5_445 .
S5 Ba2 Bi1 99.73(11) 5_545 .
S2 Ba2 Bi1 44.06(8) 6_454 .
S2 Ba2 Bi1 44.06(8) 6_554 .
S4 Ba2 Bi1 131.10(8) 6 .
S4 Ba2 Bi1 131.10(8) 6_455 .
S3 Ba2 Bi1 78.29(10) . .
S1 Ba2 Bi1 49.57(11) . .
S5 Ba2 Ba2 132.36(7) 5_445 1_655
S5 Ba2 Ba2 47.64(7) 5_545 1_655
S2 Ba2 Ba2 131.35(7) 6_454 1_655
S2 Ba2 Ba2 48.65(7) 6_554 1_655
S4 Ba2 Ba2 48.80(7) 6 1_655
S4 Ba2 Ba2 131.20(7) 6_455 1_655
S3 Ba2 Ba2 90.0 . 1_655
S1 Ba2 Ba2 90.0 . 1_655
Bi1 Ba2 Ba2 90.0 . 1_655
S5 Ba2 Ba2 47.64(7) 5_445 1_455
S5 Ba2 Ba2 132.36(7) 5_545 1_455
S2 Ba2 Ba2 48.65(7) 6_454 1_455
S2 Ba2 Ba2 131.35(7) 6_554 1_455
S4 Ba2 Ba2 131.20(7) 6 1_455
S4 Ba2 Ba2 48.80(7) 6_455 1_455
S3 Ba2 Ba2 90.0 . 1_455
S1 Ba2 Ba2 90.0 . 1_455
Bi1 Ba2 Ba2 90.0 . 1_455
Ba2 Ba2 Ba2 180.00(10) 1_655 1_455
S5 Ba2 Ba1 43.11(7) 5_445 2_554
S5 Ba2 Ba1 43.11(7) 5_545 2_554
S2 Ba2 Ba1 105.70(11) 6_454 2_554
S2 Ba2 Ba1 105.70(11) 6_554 2_554
S4 Ba2 Ba1 108.38(9) 6 2_554
S4 Ba2 Ba1 108.38(9) 6_455 2_554
S3 Ba2 Ba1 172.62(10) . 2_554
S1 Ba2 Ba1 44.75(10) . 2_554
Bi1 Ba2 Ba1 94.32(4) . 2_554
Ba2 Ba2 Ba1 90.0 1_655 2_554
Ba2 Ba2 Ba1 90.0 1_455 2_554
S4 Bi1 S2 94.79(14) . 6_554
S4 Bi1 S2 94.79(14) . 6_454
S2 Bi1 S2 99.12(19) 6_554 6_454
S4 Bi1 S3 97.65(14) . 6_454
S2 Bi1 S3 167.12(16) 6_554 6_454
S2 Bi1 S3 83.16(12) 6_454 6_454
S4 Bi1 S3 97.65(14) . 6_554
S2 Bi1 S3 83.16(12) 6_554 6_554
S2 Bi1 S3 167.12(16) 6_454 6_554
S3 Bi1 S3 91.89(16) 6_454 6_554
S4 Bi1 Ba2 120.08(13) . .
S2 Bi1 Ba2 53.24(10) 6_554 .
S2 Bi1 Ba2 53.24(10) 6_454 .
S3 Bi1 Ba2 121.59(11) 6_454 .
S3 Bi1 Ba2 121.59(11) 6_554 .
S5 In1 S1 115.30(16) . 6
S5 In1 S1 115.30(15) . 6_455
S1 In1 S1 116.5(3) 6 6_455
S5 In1 S3 92.39(19) . .
S1 In1 S3 106.77(17) 6 .
S1 In1 S3 106.77(17) 6_455 .
S5 In1 Ba1 51.60(10) . 6_454
S1 In1 Ba1 152.60(13) 6 6_454
S1 In1 Ba1 90.13(13) 6_455 6_454
S3 In1 Ba1 55.99(10) . 6_454
S5 In1 Ba1 51.60(10) . 6_554
S1 In1 Ba1 90.13(13) 6 6_554
S1 In1 Ba1 152.60(13) 6_455 6_554
S3 In1 Ba1 55.99(10) . 6_554
Ba1 In1 Ba1 62.75(4) 6_454 6_554
In1 S1 In1 116.5(3) 6_454 6_554
In1 S1 Ba1 110.13(17) 6_454 2_554
In1 S1 Ba1 110.13(17) 6_554 2_554
In1 S1 Ba2 115.42(16) 6_454 .
In1 S1 Ba2 115.42(16) 6_554 .
Ba1 S1 Ba2 84.43(14) 2_554 .
Bi1 S2 Bi1 99.12(19) 6_455 6
Bi1 S2 Ba1 92.39(14) 6_455 .
Bi1 S2 Ba1 92.39(14) 6 .
Bi1 S2 Ba2 151.5(2) 6_455 6
Bi1 S2 Ba2 82.70(6) 6 6
Ba1 S2 Ba2 116.05(14) . 6
Bi1 S2 Ba2 82.70(6) 6_455 6_455
Bi1 S2 Ba2 151.5(2) 6 6_455
Ba1 S2 Ba2 116.05(14) . 6_455
Ba2 S2 Ba2 82.70(14) 6 6_455
In1 S3 Bi1 85.54(14) . 6
In1 S3 Bi1 85.54(14) . 6_455
Bi1 S3 Bi1 91.89(16) 6 6_455
In1 S3 Ba1 85.05(13) . 6_454
Bi1 S3 Ba1 168.14(18) 6 6_454
Bi1 S3 Ba1 94.55(4) 6_455 6_454
In1 S3 Ba1 85.05(13) . 6_554
Bi1 S3 Ba1 94.55(4) 6 6_554
Bi1 S3 Ba1 168.14(18) 6_455 6_554
Ba1 S3 Ba1 77.47(12) 6_454 6_554
In1 S3 Ba2 168.5(2) . .
Bi1 S3 Ba2 86.48(12) 6 .
Bi1 S3 Ba2 86.48(12) 6_455 .
Ba1 S3 Ba2 103.83(14) 6_454 .
Ba1 S3 Ba2 103.83(14) 6_554 .
Bi1 S4 Ba1 95.09(14) . 6_554
Bi1 S4 Ba1 95.09(14) . 6_454
Ba1 S4 Ba1 82.57(14) 6_554 6_454
Bi1 S4 Ba2 98.57(14) . 6_454
Ba1 S4 Ba2 166.34(18) 6_554 6_454
Ba1 S4 Ba2 95.88(5) 6_454 6_454
Bi1 S4 Ba2 98.57(14) . 6_554
Ba1 S4 Ba2 95.88(5) 6_554 6_554
Ba1 S4 Ba2 166.34(18) 6_454 6_554
Ba2 S4 Ba2 82.41(14) 6_454 6_554
In1 S5 Ba2 101.32(16) . 5
In1 S5 Ba2 101.32(16) . 5_455
Ba2 S5 Ba2 84.72(14) 5 5_455
In1 S5 Ba1 91.62(15) . 6_454
Ba2 S5 Ba1 166.9(2) 5 6_454
Ba2 S5 Ba1 94.55(5) 5_455 6_454
In1 S5 Ba1 91.62(15) . 6_554
Ba2 S5 Ba1 94.55(5) 5 6_554
Ba2 S5 Ba1 166.9(2) 5_455 6_554
Ba1 S5 Ba1 83.22(14) 6_454 6_554

loop_
_geom_bond_atom_site_label_1
_geom_bond_atom_site_label_2
_geom_bond_distance
_geom_bond_site_symmetry_2
Ba1 S2 3.160(6) .
Ba1 S5 3.203(4) 6_455
Ba1 S5 3.203(4) 6
Ba1 S4 3.223(4) 6_455
Ba1 S4 3.223(4) 6
Ba1 S1 3.304(7) 2
Ba1 S3 3.399(4) 6
Ba1 S3 3.399(4) 6_455
Ba2 S5 3.156(4) 5_445
Ba2 S5 3.156(4) 5_545
Ba2 S2 3.219(4) 6_454
Ba2 S2 3.219(5) 6_554
Ba2 S4 3.229(4) 6
Ba2 S4 3.229(4) 6_455
Ba2 S3 3.476(6) .
Ba2 S1 3.638(7) .
Ba2 Bi1 3.986(2) .
Bi1 S4 2.582(5) .
Bi1 S2 2.794(4) 6_554
Bi1 S2 2.794(4) 6_454
Bi1 S3 2.959(4) 6_454
Bi1 S3 2.959(4) 6_554
In1 S5 2.447(6) .
In1 S1 2.501(4) 6
In1 S1 2.501(4) 6_455
In1 S3 2.578(6) .
S1 In1 2.501(4) 6_454
S1 In1 2.501(4) 6_554
S1 Ba1 3.304(7) 2_554
S2 Bi1 2.794(4) 6_455
S2 Bi1 2.794(4) 6
S2 Ba2 3.219(4) 6
S2 Ba2 3.219(4) 6_455
S3 Bi1 2.959(4) 6
S3 Bi1 2.959(4) 6_455
S3 Ba1 3.399(4) 6_454
S3 Ba1 3.399(4) 6_554
S4 Ba1 3.223(4) 6_554
S4 Ba1 3.223(4) 6_454
S4 Ba2 3.229(4) 6_454
S4 Ba2 3.229(4) 6_554
S5 Ba2 3.156(4) 5
S5 Ba2 3.156(4) 5_455
S5 Ba1 3.203(4) 6_454
S5 Ba1 3.203(4) 6_554
